data_4028015
loop_
_publ_author_name
'Maozhong Miao'
'Jian Cao'
'Jingjing Zhang'
'Xian Huang'
'Luling Wu'

_publ_section_title
;
 Cu(I)-Catalyzed Domino Reaction of 3-Cyclopropylideneprop-2-en-1-ones
;
_journal_name_full 'Journal of Organic Chemistry'
_journal_page_first 2687
_journal_page_last 2692
_journal_paper_doi 10.1021/jo302312y
_journal_volume 78
_journal_year 2013
_chemical_formula_sum 'C36 H26 F2 O2'
_chemical_formula_weight 528.57
_chemical_name_systematic
; 
 ? 
;
_space_group_IT_number 2
_symmetry_cell_setting triclinic
_symmetry_space_group_name_Hall '-P 1'
_symmetry_space_group_name_H-M 'P -1'
_atom_sites_solution_hydrogens geom
_atom_sites_solution_primary direct
_atom_sites_solution_secondary difmap
_audit_creation_method SHELXL-97
_cell_angle_alpha 87.010(2)
_cell_angle_beta 88.663(2)
_cell_angle_gamma 76.653(2)
_cell_formula_units_Z 2
_cell_length_a 7.8825(8)
_cell_length_b 10.8228(11)
_cell_length_c 15.9897(17)
_cell_measurement_reflns_used 3336
_cell_measurement_temperature 293(2)
_cell_measurement_theta_max 56.132
_cell_measurement_theta_min 4.534
_cell_volume 1325.4(2)
_computing_cell_refinement 'Bruker SMART'
_computing_data_collection 'Bruker SMART'
_computing_data_reduction 'Bruker SHELXTL'
_computing_molecular_graphics 'Bruker SHELXTL'
_computing_publication_material 'Bruker SHELXTL'
_computing_structure_refinement 'SHELXL-97 (Sheldrick, 1997)'
_computing_structure_solution 'SHELXS-97 (Sheldrick, 1990)'
_diffrn_ambient_temperature 293(2)
_diffrn_measured_fraction_theta_full 0.985
_diffrn_measured_fraction_theta_max 0.985
_diffrn_measurement_device_type 'CCD area detector'
_diffrn_measurement_method 'phi and omega scans'
_diffrn_radiation_monochromator graphite
_diffrn_radiation_source 'fine-focus sealed tube'
_diffrn_radiation_type MoK\a
_diffrn_radiation_wavelength 0.71073
_diffrn_reflns_av_R_equivalents 0.1084
_diffrn_reflns_av_sigmaI/netI 0.0870
_diffrn_reflns_limit_h_max 9
_diffrn_reflns_limit_h_min -9
_diffrn_reflns_limit_k_max 12
_diffrn_reflns_limit_k_min -13
_diffrn_reflns_limit_l_max 19
_diffrn_reflns_limit_l_min -17
_diffrn_reflns_number 7036
_diffrn_reflns_theta_full 25.50
_diffrn_reflns_theta_max 25.50
_diffrn_reflns_theta_min 1.94
_exptl_absorpt_coefficient_mu 0.090
_exptl_absorpt_correction_T_max 1.0000
_exptl_absorpt_correction_T_min 0.8146
_exptl_absorpt_correction_type empirical
_exptl_absorpt_process_details sadabs
_exptl_crystal_colour colorless
_exptl_crystal_density_diffrn 1.324
_exptl_crystal_description prismatic
_exptl_crystal_F_000 552
_exptl_crystal_size_max 0.425
_exptl_crystal_size_mid 0.360
_exptl_crystal_size_min 0.217
_refine_diff_density_max 0.335
_refine_diff_density_min -0.238
_refine_diff_density_rms 0.053
_refine_ls_extinction_coef 0.089(7)
_refine_ls_extinction_expression Fc^*^=kFc[1+0.001xFc^2^\l^3^/sin(2\q)]^-1/4^
_refine_ls_extinction_method SHELXL
_refine_ls_goodness_of_fit_ref 1.035
_refine_ls_hydrogen_treatment constr
_refine_ls_matrix_type full
_refine_ls_number_parameters 362
_refine_ls_number_reflns 4871
_refine_ls_number_restraints 0
_refine_ls_restrained_S_all 1.035
_refine_ls_R_factor_all 0.0659
_refine_ls_R_factor_gt 0.0558
_refine_ls_shift/su_max 0.000
_refine_ls_shift/su_mean 0.000
_refine_ls_structure_factor_coef Fsqd
_refine_ls_weighting_details 'calc w=1/[\s^2^(Fo^2^)+(0.0908P)^2^+0.0313P] where P=(Fo^2^+2Fc^2^)/3'
_refine_ls_weighting_scheme calc
_refine_ls_wR_factor_gt 0.1508
_refine_ls_wR_factor_ref 0.1600
_reflns_number_gt 3909
_reflns_number_total 4871
_reflns_threshold_expression >2sigma(I)
_cod_data_source_file jo302312y_si_001.cif
_cod_data_source_block cd29627
_cod_database_code 4028015

loop_
_symmetry_equiv_pos_as_xyz
'x, y, z'
'-x, -y, -z'

loop_
_atom_site_label
_atom_site_type_symbol
_atom_site_fract_x
_atom_site_fract_y
_atom_site_fract_z
_atom_site_U_iso_or_equiv
_atom_site_adp_type
_atom_site_occupancy
_atom_site_symmetry_multiplicity
_atom_site_calc_flag
_atom_site_refinement_flags
F1 F 0.3506(2) 0.09587(17) 0.06517(10) 0.1033(6) Uani 1 1 d .
F2 F 1.68054(18) -0.44996(12) 0.44787(9) 0.0844(5) Uani 1 1 d .
O1 O 1.26957(18) 0.32560(14) 0.37733(9) 0.0614(4) Uani 1 1 d .
O2 O 1.20446(16) 0.09009(11) 0.40310(7) 0.0500(3) Uani 1 1 d .
C1 C 1.1362(2) 0.30750(16) 0.34979(10) 0.0426(4) Uani 1 1 d .
C2 C 1.0300(2) 0.39451(16) 0.28654(10) 0.0422(4) Uani 1 1 d .
C3 C 0.8961(2) 0.34870(15) 0.24046(10) 0.0388(4) Uani 1 1 d .
C4 C 0.8572(2) 0.23509(15) 0.25618(10) 0.0382(4) Uani 1 1 d .
C5 C 0.9383(2) 0.14584(15) 0.32766(10) 0.0403(4) Uani 1 1 d .
C6 C 1.0642(2) 0.19635(15) 0.38196(10) 0.0410(4) Uani 1 1 d .
C7 C 0.9267(3) 0.22254(19) 0.45171(12) 0.0563(5) Uani 1 1 d .
H7A H 0.8716 0.3120 0.4559 0.068 Uiso 1 1 calc R
H7B H 0.9683 0.1844 0.5059 0.068 Uiso 1 1 calc R
C8 C 0.8152(2) 0.14815(19) 0.40716(11) 0.0531(5) Uani 1 1 d .
H8A H 0.6962 0.1953 0.3976 0.064 Uiso 1 1 calc R
H8B H 0.8180 0.0647 0.4331 0.064 Uiso 1 1 calc R
C9 C 1.0457(2) 0.01506(15) 0.30792(10) 0.0404(4) Uani 1 1 d .
C10 C 1.1869(2) -0.01065(15) 0.35598(10) 0.0413(4) Uani 1 1 d .
C11 C 1.1237(3) 0.4891(2) 0.24352(13) 0.0597(5) Uani 1 1 d .
H11A H 1.2459 0.4799 0.2561 0.072 Uiso 1 1 calc R
H11B H 1.0924 0.5174 0.1862 0.072 Uiso 1 1 calc R
C12 C 0.9957(3) 0.53450(18) 0.30946(14) 0.0595(5) Uani 1 1 d .
H12A H 0.8857 0.5902 0.2926 0.071 Uiso 1 1 calc R
H12B H 1.0393 0.5527 0.3626 0.071 Uiso 1 1 calc R
C13 C 0.7970(2) 0.43677(16) 0.17397(11) 0.0450(4) Uani 1 1 d .
C14 C 0.6405(3) 0.51767(19) 0.19406(15) 0.0606(5) Uani 1 1 d .
H14 H 0.6006 0.5199 0.2493 0.073 Uiso 1 1 calc R
C15 C 0.5425(3) 0.5953(2) 0.1329(2) 0.0842(8) Uani 1 1 d .
H15 H 0.4373 0.6496 0.1472 0.101 Uiso 1 1 calc R
C16 C 0.5990(4) 0.5928(3) 0.0517(2) 0.0960(10) Uani 1 1 d .
H16 H 0.5328 0.6451 0.0107 0.115 Uiso 1 1 calc R
C17 C 0.7540(4) 0.5128(3) 0.03083(15) 0.0853(8) Uani 1 1 d .
H17 H 0.7924 0.5105 -0.0246 0.102 Uiso 1 1 calc R
C18 C 0.8538(3) 0.4353(2) 0.09165(12) 0.0600(5) Uani 1 1 d .
H18 H 0.9595 0.3821 0.0770 0.072 Uiso 1 1 calc R
C19 C 0.7222(2) 0.19622(15) 0.20572(11) 0.0423(4) Uani 1 1 d .
C20 C 0.5545(2) 0.2062(2) 0.23610(13) 0.0574(5) Uani 1 1 d .
H20 H 0.5252 0.2369 0.2890 0.069 Uiso 1 1 calc R
C21 C 0.4294(3) 0.1714(2) 0.18918(16) 0.0706(6) Uani 1 1 d .
H21 H 0.3168 0.1778 0.2101 0.085 Uiso 1 1 calc R
C22 C 0.4749(3) 0.1276(2) 0.11172(15) 0.0655(6) Uani 1 1 d .
C23 C 0.6385(3) 0.11645(19) 0.07912(12) 0.0594(5) Uani 1 1 d .
H23 H 0.6662 0.0860 0.0260 0.071 Uiso 1 1 calc R
C24 C 0.7622(3) 0.15104(16) 0.12630(11) 0.0485(4) Uani 1 1 d .
H24 H 0.8744 0.1440 0.1047 0.058 Uiso 1 1 calc R
C25 C 0.9967(2) -0.06776(15) 0.24679(11) 0.0431(4) Uani 1 1 d .
C26 C 0.8380(3) -0.10220(17) 0.25331(14) 0.0573(5) Uani 1 1 d .
H26 H 0.7644 -0.0767 0.2986 0.069 Uiso 1 1 calc R
C27 C 0.7874(3) -0.1736(2) 0.19382(18) 0.0732(7) Uani 1 1 d .
H27 H 0.6799 -0.1952 0.1988 0.088 Uiso 1 1 calc R
C28 C 0.8956(4) -0.2129(2) 0.12733(18) 0.0819(8) Uani 1 1 d .
H28 H 0.8614 -0.2610 0.0871 0.098 Uiso 1 1 calc R
C29 C 1.0541(3) -0.1814(2) 0.12002(14) 0.0721(7) Uani 1 1 d .
H29 H 1.1276 -0.2087 0.0750 0.087 Uiso 1 1 calc R
C30 C 1.1055(3) -0.10884(18) 0.17958(12) 0.0540(5) Uani 1 1 d .
H30 H 1.2132 -0.0878 0.1743 0.065 Uiso 1 1 calc R
C31 C 1.3216(2) -0.12645(16) 0.37422(10) 0.0421(4) Uani 1 1 d .
C32 C 1.2912(2) -0.24604(17) 0.36228(11) 0.0494(4) Uani 1 1 d .
H32 H 1.1884 -0.2525 0.3373 0.059 Uiso 1 1 calc R
C33 C 1.4120(3) -0.35536(17) 0.38721(12) 0.0564(5) Uani 1 1 d .
H33 H 1.3913 -0.4353 0.3798 0.068 Uiso 1 1 calc R
C34 C 1.5622(3) -0.34288(18) 0.42301(12) 0.0572(5) Uani 1 1 d .
C35 C 1.5985(3) -0.2282(2) 0.43525(12) 0.0588(5) Uani 1 1 d .
H35 H 1.7029 -0.2231 0.4592 0.071 Uiso 1 1 calc R
C36 C 1.4760(2) -0.11921(18) 0.41106(11) 0.0502(5) Uani 1 1 d .
H36 H 1.4977 -0.0400 0.4197 0.060 Uiso 1 1 calc R

loop_
_atom_site_aniso_label
_atom_site_aniso_U_11
_atom_site_aniso_U_22
_atom_site_aniso_U_33
_atom_site_aniso_U_23
_atom_site_aniso_U_13
_atom_site_aniso_U_12
F1 0.1025(11) 0.1193(13) 0.1059(12) -0.0289(10) -0.0332(9) -0.0538(10)
F2 0.0906(9) 0.0561(7) 0.0855(9) 0.0094(7) -0.0169(7) 0.0248(7)
O1 0.0671(9) 0.0602(8) 0.0605(8) 0.0041(7) -0.0241(7) -0.0215(7)
O2 0.0636(8) 0.0352(6) 0.0466(7) -0.0060(5) -0.0204(6) 0.0010(6)
C1 0.0501(10) 0.0396(9) 0.0375(9) -0.0072(7) -0.0051(7) -0.0074(7)
C2 0.0504(10) 0.0333(8) 0.0424(9) -0.0020(7) -0.0050(7) -0.0080(7)
C3 0.0433(9) 0.0332(8) 0.0375(8) -0.0011(6) -0.0033(7) -0.0038(7)
C4 0.0401(8) 0.0331(8) 0.0388(8) -0.0017(7) -0.0031(7) -0.0027(6)
C5 0.0451(9) 0.0348(8) 0.0391(8) -0.0012(7) -0.0022(7) -0.0056(7)
C6 0.0501(10) 0.0338(8) 0.0350(8) -0.0018(7) -0.0066(7) -0.0006(7)
C7 0.0744(13) 0.0487(11) 0.0413(10) -0.0051(8) 0.0051(9) -0.0051(9)
C8 0.0549(11) 0.0526(11) 0.0478(10) 0.0061(8) 0.0046(8) -0.0068(9)
C9 0.0476(9) 0.0311(8) 0.0414(9) 0.0030(7) -0.0038(7) -0.0073(7)
C10 0.0516(10) 0.0335(8) 0.0372(8) -0.0008(7) -0.0036(7) -0.0063(7)
C11 0.0684(13) 0.0568(12) 0.0607(12) 0.0143(10) -0.0180(10) -0.0306(10)
C12 0.0698(12) 0.0346(9) 0.0744(13) -0.0049(9) -0.0192(10) -0.0105(9)
C13 0.0528(10) 0.0356(9) 0.0486(10) 0.0038(7) -0.0132(8) -0.0143(8)
C14 0.0582(12) 0.0430(10) 0.0781(14) 0.0005(10) -0.0184(10) -0.0056(9)
C15 0.0726(15) 0.0468(12) 0.132(3) 0.0148(14) -0.0496(16) -0.0104(11)
C16 0.112(2) 0.0692(16) 0.118(2) 0.0489(16) -0.079(2) -0.0464(16)
C17 0.124(2) 0.0892(18) 0.0588(14) 0.0299(13) -0.0398(14) -0.0615(18)
C18 0.0779(14) 0.0585(12) 0.0494(11) 0.0079(9) -0.0131(9) -0.0286(11)
C19 0.0497(10) 0.0294(8) 0.0457(9) 0.0018(7) -0.0100(7) -0.0046(7)
C20 0.0527(11) 0.0579(12) 0.0631(12) -0.0149(10) -0.0043(9) -0.0127(9)
C21 0.0553(12) 0.0741(15) 0.0871(16) -0.0174(13) -0.0058(11) -0.0211(11)
C22 0.0727(14) 0.0586(12) 0.0717(14) -0.0055(10) -0.0258(11) -0.0254(11)
C23 0.0845(15) 0.0488(11) 0.0485(11) -0.0029(9) -0.0159(10) -0.0212(10)
C24 0.0619(11) 0.0386(9) 0.0446(9) 0.0031(7) -0.0085(8) -0.0113(8)
C25 0.0535(10) 0.0276(8) 0.0470(9) 0.0050(7) -0.0131(7) -0.0068(7)
C26 0.0625(12) 0.0367(10) 0.0745(13) 0.0082(9) -0.0152(10) -0.0160(9)
C27 0.0776(15) 0.0430(11) 0.1048(19) 0.0063(12) -0.0350(14) -0.0243(11)
C28 0.113(2) 0.0441(12) 0.0913(18) -0.0078(12) -0.0505(16) -0.0174(13)
C29 0.1030(18) 0.0530(12) 0.0559(13) -0.0120(10) -0.0185(12) -0.0052(12)
C30 0.0644(12) 0.0462(10) 0.0505(11) -0.0035(8) -0.0108(9) -0.0097(9)
C31 0.0502(10) 0.0360(9) 0.0363(8) 0.0009(7) -0.0027(7) -0.0027(7)
C32 0.0573(11) 0.0409(9) 0.0467(10) -0.0006(8) -0.0066(8) -0.0040(8)
C33 0.0776(13) 0.0337(9) 0.0511(11) 0.0004(8) -0.0007(10) 0.0006(9)
C34 0.0661(12) 0.0453(11) 0.0469(10) 0.0053(8) -0.0054(9) 0.0133(9)
C35 0.0555(11) 0.0612(13) 0.0527(11) 0.0043(9) -0.0144(9) 0.0005(9)
C36 0.0574(11) 0.0433(10) 0.0471(10) 0.0009(8) -0.0089(8) -0.0055(8)

loop_
_atom_type_symbol
_atom_type_description
_atom_type_scat_dispersion_real
_atom_type_scat_dispersion_imag
_atom_type_scat_source
C C 0.0033 0.0016 'International Tables Vol C Tables 4.2.6.8 and 6.1.1.4'
H H 0.0000 0.0000 'International Tables Vol C Tables 4.2.6.8 and 6.1.1.4'
O O 0.0106 0.0060 'International Tables Vol C Tables 4.2.6.8 and 6.1.1.4'
F F 0.0171 0.0103 'International Tables Vol C Tables 4.2.6.8 and 6.1.1.4'

loop_
_geom_angle_atom_site_label_1
_geom_angle_atom_site_label_2
_geom_angle_atom_site_label_3
_geom_angle
C10 O2 C6 107.83(12)
O1 C1 C2 122.91(16)
O1 C1 C6 120.99(15)
C2 C1 C6 116.03(14)
C1 C2 C3 118.68(14)
C1 C2 C11 113.94(15)
C3 C2 C11 119.92(15)
C1 C2 C12 112.45(14)
C3 C2 C12 120.00(15)
C11 C2 C12 57.17(13)
C4 C3 C2 124.09(15)
C4 C3 C13 118.57(14)
C2 C3 C13 117.32(14)
C3 C4 C19 120.38(15)
C3 C4 C5 121.99(15)
C19 C4 C5 117.53(14)
C4 C5 C9 118.67(13)
C4 C5 C6 115.05(13)
C9 C5 C6 102.05(12)
C4 C5 C8 113.72(13)
C9 C5 C8 114.64(14)
C6 C5 C8 88.00(12)
O2 C6 C1 109.81(14)
O2 C6 C7 112.28(14)
C1 C6 C7 116.33(14)
O2 C6 C5 106.47(12)
C1 C6 C5 119.96(13)
C7 C6 C5 90.58(13)
C6 C7 C8 90.28(13)
C6 C7 H7A 113.6
C8 C7 H7A 113.6
C6 C7 H7B 113.6
C8 C7 H7B 113.6
H7A C7 H7B 110.9
C7 C8 C5 89.11(13)
C7 C8 H8A 113.8
C5 C8 H8A 113.8
C7 C8 H8B 113.8
C5 C8 H8B 113.8
H8A C8 H8B 111.0
C10 C9 C25 127.24(15)
C10 C9 C5 108.14(14)
C25 C9 C5 124.61(14)
C9 C10 O2 114.02(14)
C9 C10 C31 133.14(15)
O2 C10 C31 112.67(14)
C12 C11 C2 61.96(12)
C12 C11 H11A 117.6
C2 C11 H11A 117.6
C12 C11 H11B 117.6
C2 C11 H11B 117.6
H11A C11 H11B 114.7
C11 C12 C2 60.87(12)
C11 C12 H12A 117.7
C2 C12 H12A 117.7
C11 C12 H12B 117.7
C2 C12 H12B 117.7
H12A C12 H12B 114.8
C18 C13 C14 118.64(18)
C18 C13 C3 121.69(17)
C14 C13 C3 119.59(17)
C13 C14 C15 120.6(2)
C13 C14 H14 119.7
C15 C14 H14 119.7
C16 C15 C14 120.4(3)
C16 C15 H15 119.8
C14 C15 H15 119.8
C15 C16 C17 119.7(2)
C15 C16 H16 120.2
C17 C16 H16 120.2
C16 C17 C18 120.5(3)
C16 C17 H17 119.8
C18 C17 H17 119.8
C13 C18 C17 120.3(2)
C13 C18 H18 119.9
C17 C18 H18 119.9
C20 C19 C24 118.27(17)
C20 C19 C4 121.14(15)
C24 C19 C4 120.58(16)
C19 C20 C21 121.14(19)
C19 C20 H20 119.4
C21 C20 H20 119.4
C22 C21 C20 118.4(2)
C22 C21 H21 120.8
C20 C21 H21 120.8
F1 C22 C21 118.2(2)
F1 C22 C23 119.3(2)
C21 C22 C23 122.47(19)
C22 C23 C24 118.70(19)
C22 C23 H23 120.7
C24 C23 H23 120.7
C23 C24 C19 121.00(18)
C23 C24 H24 119.5
C19 C24 H24 119.5
C30 C25 C26 118.39(17)
C30 C25 C9 120.66(16)
C26 C25 C9 120.90(17)
C27 C26 C25 121.1(2)
C27 C26 H26 119.4
C25 C26 H26 119.4
C28 C27 C26 119.9(2)
C28 C27 H27 120.0
C26 C27 H27 120.0
C27 C28 C29 120.1(2)
C27 C28 H28 120.0
C29 C28 H28 120.0
C28 C29 C30 120.3(2)
C28 C29 H29 119.9
C30 C29 H29 119.9
C25 C30 C29 120.2(2)
C25 C30 H30 119.9
C29 C30 H30 119.9
C36 C31 C32 118.60(16)
C36 C31 C10 120.16(15)
C32 C31 C10 120.97(16)
C33 C32 C31 120.77(18)
C33 C32 H32 119.6
C31 C32 H32 119.6
C34 C33 C32 118.25(18)
C34 C33 H33 120.9
C32 C33 H33 120.9
F2 C34 C35 118.54(19)
F2 C34 C33 118.36(19)
C35 C34 C33 123.10(17)
C34 C35 C36 118.28(18)
C34 C35 H35 120.9
C36 C35 H35 120.9
C31 C36 C35 120.99(18)
C31 C36 H36 119.5
C35 C36 H36 119.5

loop_
_geom_bond_atom_site_label_1
_geom_bond_atom_site_label_2
_geom_bond_distance
F1 C22 1.360(2)
F2 C34 1.357(2)
O1 C1 1.210(2)
O2 C10 1.391(2)
O2 C6 1.4313(19)
C1 C2 1.478(2)
C1 C6 1.507(2)
C2 C3 1.490(2)
C2 C11 1.523(2)
C2 C12 1.538(2)
C3 C4 1.344(2)
C3 C13 1.496(2)
C4 C19 1.498(2)
C4 C5 1.510(2)
C5 C9 1.517(2)
C5 C6 1.542(2)
C5 C8 1.579(2)
C6 C7 1.528(2)
C7 C8 1.531(3)
C7 H7A 0.9700
C7 H7B 0.9700
C8 H8A 0.9700
C8 H8B 0.9700
C9 C10 1.334(2)
C9 C25 1.476(2)
C10 C31 1.465(2)
C11 C12 1.465(3)
C11 H11A 0.9700
C11 H11B 0.9700
C12 H12A 0.9700
C12 H12B 0.9700
C13 C18 1.380(3)
C13 C14 1.380(3)
C14 C15 1.382(3)
C14 H14 0.9300
C15 C16 1.362(5)
C15 H15 0.9300
C16 C17 1.370(4)
C16 H16 0.9300
C17 C18 1.383(3)
C17 H17 0.9300
C18 H18 0.9300
C19 C20 1.379(3)
C19 C24 1.388(2)
C20 C21 1.383(3)
C20 H20 0.9300
C21 C22 1.360(3)
C21 H21 0.9300
C22 C23 1.361(3)
C23 C24 1.376(3)
C23 H23 0.9300
C24 H24 0.9300
C25 C30 1.385(3)
C25 C26 1.385(3)
C26 C27 1.378(3)
C26 H26 0.9300
C27 C28 1.369(4)
C27 H27 0.9300
C28 C29 1.370(3)
C28 H28 0.9300
C29 C30 1.389(3)
C29 H29 0.9300
C30 H30 0.9300
C31 C36 1.384(2)
C31 C32 1.393(3)
C32 C33 1.383(3)
C32 H32 0.9300
C33 C34 1.365(3)
C33 H33 0.9300
C34 C35 1.362(3)
C35 C36 1.384(3)
C35 H35 0.9300
C36 H36 0.9300

loop_
_geom_torsion_atom_site_label_1
_geom_torsion_atom_site_label_2
_geom_torsion_atom_site_label_3
_geom_torsion_atom_site_label_4
_geom_torsion
O1 C1 C2 C3 164.25(16)
C6 C1 C2 C3 -18.6(2)
O1 C1 C2 C11 14.4(2)
C6 C1 C2 C11 -168.49(15)
O1 C1 C2 C12 -48.3(2)
C6 C1 C2 C12 128.79(16)
C1 C2 C3 C4 4.3(2)
C11 C2 C3 C4 152.33(17)
C12 C2 C3 C4 -140.62(19)
C1 C2 C3 C13 -177.10(14)
C11 C2 C3 C13 -29.1(2)
C12 C2 C3 C13 38.0(2)
C2 C3 C4 C19 -179.12(14)
C13 C3 C4 C19 2.3(2)
C2 C3 C4 C5 4.6(2)
C13 C3 C4 C5 -173.96(14)
C3 C4 C5 C9 -119.71(18)
C19 C4 C5 C9 63.95(19)
C3 C4 C5 C6 1.5(2)
C19 C4 C5 C6 -174.85(13)
C3 C4 C5 C8 100.89(19)
C19 C4 C5 C8 -75.45(18)
C10 O2 C6 C1 -121.92(14)
C10 O2 C6 C7 107.00(16)
C10 O2 C6 C5 9.38(17)
O1 C1 C6 O2 -34.1(2)
C2 C1 C6 O2 148.65(13)
O1 C1 C6 C7 94.7(2)
C2 C1 C6 C7 -82.45(18)
O1 C1 C6 C5 -157.90(15)
C2 C1 C6 C5 24.9(2)
C4 C5 C6 O2 -141.84(14)
C9 C5 C6 O2 -11.95(16)
C8 C5 C6 O2 102.83(14)
C4 C5 C6 C1 -16.5(2)
C9 C5 C6 C1 113.38(16)
C8 C5 C6 C1 -131.84(15)
C4 C5 C6 C7 104.69(15)
C9 C5 C6 C7 -125.43(14)
C8 C5 C6 C7 -10.65(13)
O2 C6 C7 C8 -97.11(15)
C1 C6 C7 C8 135.19(15)
C5 C6 C7 C8 10.98(13)
C6 C7 C8 C5 -10.72(13)
C4 C5 C8 C7 -105.95(15)
C9 C5 C8 C7 112.97(16)
C6 C5 C8 C7 10.63(13)
C4 C5 C9 C10 138.24(15)
C6 C5 C9 C10 10.65(17)
C8 C5 C9 C10 -82.72(18)
C4 C5 C9 C25 -42.8(2)
C6 C5 C9 C25 -170.39(15)
C8 C5 C9 C25 96.24(19)
C25 C9 C10 O2 175.46(15)
C5 C9 C10 O2 -5.6(2)
C25 C9 C10 C31 -9.8(3)
C5 C9 C10 C31 169.17(17)
C6 O2 C10 C9 -2.6(2)
C6 O2 C10 C31 -178.45(14)
C1 C2 C11 C12 -102.16(17)
C3 C2 C11 C12 108.37(18)
C1 C2 C12 C11 104.84(17)
C3 C2 C12 C11 -108.24(18)
C4 C3 C13 C18 -90.5(2)
C2 C3 C13 C18 90.8(2)
C4 C3 C13 C14 86.4(2)
C2 C3 C13 C14 -92.34(19)
C18 C13 C14 C15 0.2(3)
C3 C13 C14 C15 -176.77(17)
C13 C14 C15 C16 0.2(3)
C14 C15 C16 C17 0.0(4)
C15 C16 C17 C18 -0.5(4)
C14 C13 C18 C17 -0.7(3)
C3 C13 C18 C17 176.22(17)
C16 C17 C18 C13 0.8(3)
C3 C4 C19 C20 -99.9(2)
C5 C4 C19 C20 76.5(2)
C3 C4 C19 C24 79.0(2)
C5 C4 C19 C24 -104.57(18)
C24 C19 C20 C21 0.5(3)
C4 C19 C20 C21 179.41(18)
C19 C20 C21 C22 -0.4(3)
C20 C21 C22 F1 -178.72(19)
C20 C21 C22 C23 0.3(4)
F1 C22 C23 C24 178.85(18)
C21 C22 C23 C24 -0.1(3)
C22 C23 C24 C19 0.2(3)
C20 C19 C24 C23 -0.3(3)
C4 C19 C24 C23 -179.27(16)
C10 C9 C25 C30 -59.7(2)
C5 C9 C25 C30 121.54(19)
C10 C9 C25 C26 122.8(2)
C5 C9 C25 C26 -55.9(2)
C30 C25 C26 C27 -1.2(3)
C9 C25 C26 C27 176.35(17)
C25 C26 C27 C28 0.7(3)
C26 C27 C28 C29 0.1(3)
C27 C28 C29 C30 -0.4(3)
C26 C25 C30 C29 0.8(3)
C9 C25 C30 C29 -176.69(17)
C28 C29 C30 C25 0.0(3)
C9 C10 C31 C36 164.67(18)
O2 C10 C31 C36 -20.5(2)
C9 C10 C31 C32 -21.4(3)
O2 C10 C31 C32 153.49(16)
C36 C31 C32 C33 0.4(3)
C10 C31 C32 C33 -173.63(16)
C31 C32 C33 C34 -0.6(3)
C32 C33 C34 F2 179.69(17)
C32 C33 C34 C35 0.0(3)
F2 C34 C35 C36 -178.92(17)
C33 C34 C35 C36 0.8(3)
C32 C31 C36 C35 0.3(3)
C10 C31 C36 C35 174.47(17)
C34 C35 C36 C31 -0.9(3)
